data_7113412
loop_
_publ_author_name
'Stephan Scholer'
'Maike H. Wahl'
'Nicole I. C. Wurster'
'Arik Puls'
'Christof Hattig'
'Gerald Dyker'

_publ_section_title
;
 Bidentate cycloimidate palladium complexes with aliphatic and aromatic
 anagostic bonds
;
_journal_name_full Chem.Commun.
_journal_page_first 5909
_journal_paper_doi 10.1039/C4CC01060D
_journal_volume 50
_journal_year 2014
_chemical_absolute_configuration syn
_chemical_formula_moiety 'C54 H58 Cl4 N2 O8 Pd2, 2(C H2 Cl2)'
_chemical_formula_sum 'C56 H62 Cl8 N2 O8 Pd2'
_chemical_formula_weight 1387.47
_chemical_name_systematic
;
 ?
;
_space_group_crystal_system monoclinic
_space_group_IT_number 4
_space_group_name_Hall 'P 2yb'
_space_group_name_H-M_alt 'P 1 21 1'
_symmetry_space_group_name_Hall 'P 2yb'
_symmetry_space_group_name_H-M 'P 1 21 1'
_atom_sites_solution_hydrogens geom
_atom_sites_solution_primary direct
_audit_creation_date 2014-03-19
_audit_creation_method
;
Olex2 1.2
(compiled 2014.03.12 svn.r2899 for OlexSys, GUI svn.r4796)
;
_cell_angle_alpha 90
_cell_angle_beta 94.1682(11)
_cell_angle_gamma 90
_cell_formula_units_Z 2
_cell_length_a 9.80633(12)
_cell_length_b 13.99186(13)
_cell_length_c 22.0766(2)
_cell_measurement_reflns_used 1200
_cell_measurement_temperature 106(2)
_cell_measurement_theta_max 73.522
_cell_measurement_theta_min 4.873
_cell_volume 3021.09(5)
_computing_cell_refinement
;
CrysAlisPro, Oxford Diffraction Ltd.,
Version 1.171.34.39 (release 18-08-2010 CrysAlis171 .NET)
(compiled Aug 18 2010,17:42:00)
;
_computing_data_collection
;
CrysAlisPro, Oxford Diffraction Ltd.,
Version 1.171.34.39 (release 18-08-2010 CrysAlis171 .NET)
(compiled Aug 18 2010,17:42:00)
;
_computing_data_reduction
;
CrysAlisPro, Oxford Diffraction Ltd.,
Version 1.171.34.39 (release 18-08-2010 CrysAlis171 .NET)
(compiled Aug 18 2010,17:42:00)
;
_computing_molecular_graphics 'Olex2 (Dolomanov et al., 2009)'
_computing_publication_material 'Olex2 (Dolomanov et al., 2009)'
_computing_structure_refinement 'ShelXL (Sheldrick, 2008)'
_computing_structure_solution 'XS (Sheldrick, 2008)'
_diffrn_ambient_temperature 106.15
_diffrn_measured_fraction_theta_full 0.999
_diffrn_measured_fraction_theta_max 0.981
_diffrn_measurement_device_type 'Xcalibur, Sapphire2, large Be window'
_diffrn_measurement_method '\w scans'
_diffrn_radiation_type CuK\a
_diffrn_radiation_wavelength 1.54184
_diffrn_reflns_av_R_equivalents 0.0445
_diffrn_reflns_av_unetI/netI 0.0458
_diffrn_reflns_Laue_measured_fraction_full 0.999
_diffrn_reflns_Laue_measured_fraction_max 0.981
_diffrn_reflns_limit_h_max 12
_diffrn_reflns_limit_h_min -9
_diffrn_reflns_limit_k_max 17
_diffrn_reflns_limit_k_min -17
_diffrn_reflns_limit_l_max 27
_diffrn_reflns_limit_l_min -27
_diffrn_reflns_number 29992
_diffrn_reflns_point_group_measured_fraction_full 0.972
_diffrn_reflns_point_group_measured_fraction_max 0.935
_diffrn_reflns_theta_full 67.684
_diffrn_reflns_theta_max 74.651
_diffrn_reflns_theta_min 3.743
_diffrn_source 'Enhance (Mo) X-ray Source'
_exptl_absorpt_coefficient_mu 8.485
_exptl_absorpt_correction_T_max 0.507
_exptl_absorpt_correction_T_min 0.415
_exptl_absorpt_correction_type multi-scan
_exptl_absorpt_process_details
;
CrysAlisPro, Oxford Diffraction Ltd.,
Version 1.171.34.39 (release 18-08-2010 CrysAlis171 .NET)
(compiled Aug 18 2010,17:42:00)
Empirical absorption correction using spherical harmonics,
 implemented in SCALE3 ABSPACK scaling algorithm.
;
_exptl_crystal_colour orange
_exptl_crystal_density_diffrn 1.525
_exptl_crystal_description prism
_exptl_crystal_F_000 1408
_exptl_crystal_size_max 0.12
_exptl_crystal_size_mid 0.10
_exptl_crystal_size_min 0.08
_refine_diff_density_max 1.092
_refine_diff_density_min -0.972
_refine_diff_density_rms 0.101
_refine_ls_abs_structure_details
;
 Flack x determined using 4828 quotients [(I+)-(I-)]/[(I+)+(I-)]
 (Parsons and Flack (2004), Acta Cryst. A60, s61).
;
_refine_ls_abs_structure_Flack -0.028(4)
_refine_ls_extinction_method none
_refine_ls_goodness_of_fit_ref 1.035
_refine_ls_hydrogen_treatment constr
_refine_ls_matrix_type full
_refine_ls_number_parameters 695
_refine_ls_number_reflns 11595
_refine_ls_number_restraints 1
_refine_ls_restrained_S_all 1.035
_refine_ls_R_factor_all 0.0381
_refine_ls_R_factor_gt 0.0358
_refine_ls_shift/su_max 0.002
_refine_ls_shift/su_mean 0.000
_refine_ls_structure_factor_coef Fsqd
_refine_ls_weighting_details 'w=1/[\s^2^(Fo^2^)+(0.0602P)^2^+2.1883P] where P=(Fo^2^+2Fc^2^)/3'
_refine_ls_weighting_scheme calc
_refine_ls_wR_factor_gt 0.0955
_refine_ls_wR_factor_ref 0.0975
_reflns_Friedel_coverage 0.828
_reflns_Friedel_fraction_full 0.941
_reflns_Friedel_fraction_max 0.885
_reflns_number_gt 11131
_reflns_number_total 11595
_reflns_threshold_expression 'I > 2\s(I)'
_cod_data_source_file c4cc01060d2.cif
_cod_data_source_block ssa421
_cod_original_cell_volume 3021.09(6)
_cod_database_code 7113412
_shelxl_version_number 2013-4
_shelx_space_group_comment
;
The symmetry employed for this shelxl refinement is uniquely defined
by the following loop, which should always be used as a source of
symmetry information in preference to the above space-group names.
They are only intended as comments.
;
_olex2_refinement_description
;
1. Fixed Uiso
 At 1.2 times of:
  All C(H) groups, All C(H,H) groups
 At 1.5 times of:
  All C(H,H,H) groups, All O(H) groups
2.a Ternary CH refined with riding coordinates:
 C23(H23), C24(H24), C50(H50), C51(H51)
2.b Secondary CH2 refined with riding coordinates:
 C27(H27A,H27B), C54(H54A,H54B), C55(H55A,H55B), C56(H56A,H56B)
2.c Aromatic/amide H refined with riding coordinates:
 C3(H3), C4(H4), C5(H5), C6(H6), C10(H10), C11(H11), C13(H13), C14(H14),
 C16(H16), C17(H17), C19(H19), C20(H20), C30(H30), C31(H31), C32(H32), C33(H33),
  C37(H37), C38(H38), C40(H40), C41(H41), C43(H43), C44(H44), C46(H46), C47(H47)
2.d Idealised Me refined as rotating group:
 C21(H21A,H21B,H21C), C22(H22A,H22B,H22C), C25(H25A,H25B,H25C), C26(H26A,H26B,
 H26C), C48(H48A,H48B,H48C), C49(H49A,H49B,H49C), C52(H52A,H52B,H52C), C53(H53A,
 H53B,H53C)
2.e Idealised tetrahedral OH refined as rotating group:
 O1Q(H1Q), O2(H2)
;
_olex2_computing_structure_refinement_long 'ShelXL (Sheldrick, 2008)'

loop_
_space_group_symop_operation_xyz
'x, y, z'
'-x, y+1/2, -z'

loop_
_atom_site_label
_atom_site_type_symbol
_atom_site_fract_x
_atom_site_fract_y
_atom_site_fract_z
_atom_site_U_iso_or_equiv
_atom_site_adp_type
_atom_site_occupancy
_atom_site_site_symmetry_order
_atom_site_calc_flag
_atom_site_refinement_flags_posn
C1 C 0.8511(6) 0.3939(4) 0.9390(3) 0.0166(11) Uani 1 1 d .
C2 C 0.7761(6) 0.4827(4) 0.9264(3) 0.0168(11) Uani 1 1 d .
C3 C 0.8120(6) 0.5678(4) 0.8991(3) 0.0178(11) Uani 1 1 d .
H3 H 0.8995 0.5759 0.8839 0.021 Uiso 1 1 calc R
C4 C 0.7152(7) 0.6406(4) 0.8948(3) 0.0203(12) Uani 1 1 d .
H4 H 0.7360 0.6986 0.8751 0.024 Uiso 1 1 calc R
C5 C 0.5886(7) 0.6308(4) 0.9188(3) 0.0197(12) Uani 1 1 d .
H5 H 0.5258 0.6825 0.9165 0.024 Uiso 1 1 calc R
C6 C 0.5532(6) 0.5451(4) 0.9463(3) 0.0181(11) Uani 1 1 d .
H6 H 0.4669 0.5377 0.9627 0.022 Uiso 1 1 calc R
C7 C 0.6473(6) 0.4713(4) 0.9489(3) 0.0168(11) Uani 1 1 d .
C8 C 0.6318(6) 0.3699(4) 0.9709(3) 0.0175(11) Uani 1 1 d .
C9 C 0.6000(6) 0.3599(4) 1.0368(3) 0.0175(11) Uani 1 1 d .
C10 C 0.6929(7) 0.3219(4) 1.0803(3) 0.0219(12) Uani 1 1 d .
H10 H 0.7805 0.3025 1.0691 0.026 Uiso 1 1 calc R
C11 C 0.6597(7) 0.3116(4) 1.1405(3) 0.0231(13) Uani 1 1 d .
H11 H 0.7238 0.2843 1.1699 0.028 Uiso 1 1 calc R
C12 C 0.5327(7) 0.3413(4) 1.1571(3) 0.0205(12) Uani 1 1 d .
C13 C 0.4383(7) 0.3802(4) 1.1134(3) 0.0201(12) Uani 1 1 d .
H13 H 0.3515 0.4012 1.1246 0.024 Uiso 1 1 calc R
C14 C 0.4716(7) 0.3879(4) 1.0542(3) 0.0206(12) Uani 1 1 d .
H14 H 0.4060 0.4127 1.0245 0.025 Uiso 1 1 calc R
C15 C 0.5384(6) 0.3101(4) 0.9272(3) 0.0166(11) Uani 1 1 d .
C16 C 0.4576(6) 0.3505(4) 0.8793(3) 0.0195(12) Uani 1 1 d .
H16 H 0.4553 0.4180 0.8747 0.023 Uiso 1 1 calc R
C17 C 0.3805(7) 0.2938(4) 0.8382(3) 0.0229(13) Uani 1 1 d .
H17 H 0.3247 0.3224 0.8062 0.027 Uiso 1 1 calc R
C18 C 0.3849(7) 0.1949(5) 0.8441(3) 0.0228(13) Uani 1 1 d .
C19 C 0.4660(7) 0.1537(4) 0.8915(3) 0.0247(13) Uani 1 1 d .
H19 H 0.4704 0.0862 0.8954 0.030 Uiso 1 1 calc R
C20 C 0.5401(7) 0.2110(4) 0.9328(3) 0.0212(12) Uani 1 1 d .
H20 H 0.5931 0.1823 0.9656 0.025 Uiso 1 1 calc R
C21 C 0.5864(8) 0.2962(6) 1.2600(3) 0.0345(16) Uani 1 1 d .
H21A H 0.5447 0.2934 1.2990 0.052 Uiso 1 1 calc GR
H21B H 0.6677 0.3371 1.2640 0.052 Uiso 1 1 calc GR
H21C H 0.6127 0.2317 1.2481 0.052 Uiso 1 1 calc GR
C22 C 0.3288(10) 0.0449(5) 0.7988(4) 0.041(2) Uani 1 1 d .
H22A H 0.2985 0.0168 0.8362 0.061 Uiso 1 1 calc GR
H22B H 0.4259 0.0307 0.7957 0.061 Uiso 1 1 calc GR
H22C H 0.2754 0.0178 0.7637 0.061 Uiso 1 1 calc GR
C23 C 1.0278(7) 0.2757(4) 0.9526(3) 0.0210(12) Uani 1 1 d .
H23 H 0.9605 0.2491 0.9801 0.025 Uiso 1 1 calc R
C24 C 1.0415(7) 0.2038(4) 0.9011(3) 0.0253(13) Uani 1 1 d .
H24 H 1.1017 0.2316 0.8710 0.030 Uiso 1 1 calc R
C25 C 0.9000(8) 0.1816(5) 0.8690(3) 0.0290(14) Uani 1 1 d .
H25A H 0.8576 0.2411 0.8537 0.044 Uiso 1 1 calc GR
H25B H 0.8418 0.1518 0.8979 0.044 Uiso 1 1 calc GR
H25C H 0.9109 0.1379 0.8350 0.044 Uiso 1 1 calc GR
C26 C 1.1058(9) 0.1104(5) 0.9264(4) 0.0366(17) Uani 1 1 d .
H26A H 1.1010 0.0616 0.8944 0.055 Uiso 1 1 calc GR
H26B H 1.0557 0.0882 0.9605 0.055 Uiso 1 1 calc GR
H26C H 1.2016 0.1217 0.9402 0.055 Uiso 1 1 calc GR
C27 C 1.1606(7) 0.2950(5) 0.9909(3) 0.0280(14) Uani 1 1 d .
H27A H 1.2006 0.2337 1.0059 0.034 Uiso 1 1 calc R
H27B H 1.2269 0.3261 0.9655 0.034 Uiso 1 1 calc R
C28 C 0.9484(6) 0.4353(4) 0.6238(3) 0.0214(12) Uani 1 1 d .
C29 C 1.0667(7) 0.3753(4) 0.6116(3) 0.0212(12) Uani 1 1 d .
C30 C 1.1910(7) 0.3586(5) 0.6444(3) 0.0251(13) Uani 1 1 d .
H30 H 1.2138 0.3906 0.6818 0.030 Uiso 1 1 calc R
C31 C 1.2805(7) 0.2938(5) 0.6209(3) 0.0284(14) Uani 1 1 d .
H31 H 1.3651 0.2803 0.6430 0.034 Uiso 1 1 calc R
C32 C 1.2486(7) 0.2482(5) 0.5656(3) 0.0279(14) Uani 1 1 d .
H32 H 1.3122 0.2047 0.5505 0.033 Uiso 1 1 calc R
C33 C 1.1255(7) 0.2653(5) 0.5322(3) 0.0250(13) Uani 1 1 d .
H33 H 1.1036 0.2345 0.4944 0.030 Uiso 1 1 calc R
C34 C 1.0351(7) 0.3297(5) 0.5566(3) 0.0227(13) Uani 1 1 d .
C35 C 0.8942(7) 0.3592(5) 0.5305(3) 0.0228(13) Uani 1 1 d .
C36 C 0.7984(7) 0.2742(5) 0.5246(3) 0.0243(13) Uani 1 1 d .
C37 C 0.7157(7) 0.2481(5) 0.5718(3) 0.0267(14) Uani 1 1 d .
H37 H 0.7178 0.2856 0.6078 0.032 Uiso 1 1 calc R
C38 C 0.6319(8) 0.1689(5) 0.5663(3) 0.0297(15) Uani 1 1 d .
H38 H 0.5780 0.1519 0.5987 0.036 Uiso 1 1 calc R
C39 C 0.6257(7) 0.1139(5) 0.5137(3) 0.0256(14) Uani 1 1 d .
C40 C 0.7080(8) 0.1367(5) 0.4677(3) 0.0283(14) Uani 1 1 d .
H40 H 0.7073 0.0981 0.4323 0.034 Uiso 1 1 calc R
C41 C 0.7928(8) 0.2175(5) 0.4737(3) 0.0287(14) Uani 1 1 d .
H41 H 0.8480 0.2334 0.4416 0.034 Uiso 1 1 calc R
C42 C 0.8948(7) 0.4208(5) 0.4738(3) 0.0247(13) Uani 1 1 d .
C43 C 0.7763(8) 0.4323(5) 0.4351(3) 0.0312(16) Uani 1 1 d .
H43 H 0.6960 0.3979 0.4432 0.037 Uiso 1 1 calc R
C44 C 0.7737(8) 0.4921(6) 0.3857(3) 0.0356(17) Uani 1 1 d .
H44 H 0.6921 0.4997 0.3602 0.043 Uiso 1 1 calc R
C45 C 0.8921(9) 0.5419(5) 0.3733(3) 0.0319(16) Uani 1 1 d .
C46 C 1.0093(8) 0.5342(5) 0.4118(3) 0.0310(15) Uani 1 1 d .
H46 H 1.0889 0.5696 0.4041 0.037 Uiso 1 1 calc R
C47 C 1.0093(7) 0.4735(5) 0.4623(3) 0.0278(14) Uani 1 1 d .
H47 H 1.0894 0.4685 0.4891 0.033 Uiso 1 1 calc R
C48 C 0.5204(10) -0.0134(6) 0.4573(4) 0.043(2) Uani 1 1 d .
H48A H 0.4435 -0.0578 0.4590 0.065 Uiso 1 1 calc GR
H48B H 0.6041 -0.0494 0.4514 0.065 Uiso 1 1 calc GR
H48C H 0.5021 0.0311 0.4234 0.065 Uiso 1 1 calc GR
C49 C 0.9972(10) 0.6505(6) 0.3070(4) 0.043(2) Uani 1 1 d .
H49A H 1.0293 0.6904 0.3417 0.064 Uiso 1 1 calc GR
H49B H 0.9725 0.6912 0.2718 0.064 Uiso 1 1 calc GR
H49C H 1.0700 0.6063 0.2972 0.064 Uiso 1 1 calc GR
C50 C 0.7974(7) 0.5432(5) 0.6713(3) 0.0251(13) Uani 1 1 d .
H50 H 0.7378 0.5262 0.6342 0.030 Uiso 1 1 calc R
C51 C 0.7237(7) 0.5126(6) 0.7267(3) 0.0264(13) Uani 1 1 d .
H51 H 0.7892 0.5194 0.7633 0.032 Uiso 1 1 calc R
C52 C 0.6788(8) 0.4083(6) 0.7223(4) 0.0370(17) Uani 1 1 d .
H52A H 0.7588 0.3677 0.7176 0.056 Uiso 1 1 calc GR
H52B H 0.6131 0.4001 0.6871 0.056 Uiso 1 1 calc GR
H52C H 0.6359 0.3902 0.7593 0.056 Uiso 1 1 calc GR
C53 C 0.5994(9) 0.5770(7) 0.7358(4) 0.0419(19) Uani 1 1 d .
H53A H 0.5422 0.5814 0.6976 0.063 Uiso 1 1 calc GR
H53B H 0.6311 0.6410 0.7482 0.063 Uiso 1 1 calc GR
H53C H 0.5459 0.5496 0.7673 0.063 Uiso 1 1 calc GR
C54 C 0.8274(8) 0.6505(5) 0.6688(3) 0.0329(16) Uani 1 1 d .
H54A H 0.7405 0.6863 0.6698 0.039 Uiso 1 1 calc R
H54B H 0.8867 0.6688 0.7052 0.039 Uiso 1 1 calc R
N1 N 0.9742(5) 0.3706(3) 0.9295(2) 0.0161(10) Uani 1 1 d .
N2 N 0.9302(5) 0.4902(4) 0.6687(2) 0.0196(10) Uani 1 1 d .
O1 O 0.7712(4) 0.3314(3) 0.96543(19) 0.0175(8) Uani 1 1 d .
O1Q O 0.8923(6) 0.6766(4) 0.6162(3) 0.0424(14) Uani 1 1 d .
H1Q H 0.8567 0.6465 0.5862 0.064 Uiso 1 1 calc GR
O2 O 1.1369(6) 0.3551(4) 1.0412(2) 0.0346(12) Uani 1 1 d .
H2 H 1.1597 0.4114 1.0334 0.052 Uiso 1 1 calc GR
O3 O 0.4901(5) 0.3350(3) 1.2146(2) 0.0284(10) Uani 1 1 d .
O4 O 0.3095(6) 0.1458(3) 0.8000(2) 0.0361(13) Uani 1 1 d .
O5 O 0.8489(5) 0.4224(3) 0.5792(2) 0.0234(9) Uani 1 1 d .
O7 O 0.5369(6) 0.0382(4) 0.5120(2) 0.0338(11) Uani 1 1 d .
O8 O 0.8802(7) 0.5972(4) 0.3221(2) 0.0413(14) Uani 1 1 d .
Cl1 Cl 1.17500(15) 0.53957(11) 0.96442(6) 0.0236(3) Uani 1 1 d .
Cl2 Cl 1.00643(16) 0.38339(10) 0.79147(6) 0.0208(3) Uani 1 1 d .
Cl3 Cl 1.23115(14) 0.54218(9) 0.81924(6) 0.0187(3) Uani 1 1 d .
Cl4 Cl 1.17527(18) 0.62818(12) 0.68095(7) 0.0294(3) Uani 1 1 d .
Pd1 Pd 1.09523(4) 0.45379(3) 0.88108(2) 0.01506(10) Uani 1 1 d .
Pd2 Pd 1.07668(4) 0.51340(3) 0.73632(2) 0.01750(10) Uani 1 1 d .
C55 C 0.0897(9) 0.3473(6) 0.1882(4) 0.0408(18) Uani 1 1 d .
H55A H 0.1812 0.3365 0.2091 0.049 Uiso 1 1 calc R
H55B H 0.1028 0.3743 0.1475 0.049 Uiso 1 1 calc R
Cl5 Cl 0.0025(2) 0.23685(13) 0.17971(9) 0.0382(4) Uani 1 1 d .
Cl6 Cl 0.0004(3) 0.4283(2) 0.22939(17) 0.0806(9) Uani 1 1 d .
C56 C 0.3015(9) 0.3669(6) 0.4051(4) 0.0420(19) Uani 1 1 d .
H56A H 0.2146 0.3308 0.4003 0.050 Uiso 1 1 calc R
H56B H 0.2935 0.4148 0.4377 0.050 Uiso 1 1 calc R
Cl7 Cl 0.4372(2) 0.28752(15) 0.42599(9) 0.0422(4) Uani 1 1 d .
Cl8 Cl 0.3291(3) 0.4261(2) 0.33633(12) 0.0691(8) Uani 1 1 d .

loop_
_atom_site_aniso_label
_atom_site_aniso_U_11
_atom_site_aniso_U_22
_atom_site_aniso_U_33
_atom_site_aniso_U_23
_atom_site_aniso_U_13
_atom_site_aniso_U_12
C1 0.013(3) 0.019(3) 0.017(2) 0.001(2) 0.000(2) -0.005(2)
C2 0.017(3) 0.016(2) 0.018(3) -0.0014(19) 0.003(2) -0.001(2)
C3 0.015(3) 0.020(3) 0.019(3) 0.005(2) 0.005(2) -0.003(2)
C4 0.023(3) 0.014(2) 0.025(3) 0.001(2) 0.004(2) -0.003(2)
C5 0.017(3) 0.014(2) 0.029(3) 0.000(2) 0.003(2) 0.004(2)
C6 0.014(3) 0.017(2) 0.024(3) 0.000(2) 0.003(2) 0.000(2)
C7 0.014(3) 0.015(3) 0.022(3) -0.002(2) 0.002(2) -0.002(2)
C8 0.014(3) 0.015(2) 0.024(3) -0.001(2) 0.003(2) 0.002(2)
C9 0.015(3) 0.015(2) 0.024(3) 0.001(2) 0.005(2) -0.003(2)
C10 0.012(3) 0.023(3) 0.031(3) 0.002(2) 0.003(2) -0.001(2)
C11 0.019(3) 0.024(3) 0.026(3) 0.000(2) -0.002(3) 0.001(2)
C12 0.023(3) 0.018(3) 0.021(3) -0.003(2) 0.003(2) -0.004(2)
C13 0.015(3) 0.019(3) 0.027(3) -0.002(2) 0.004(2) -0.001(2)
C14 0.019(3) 0.016(2) 0.026(3) 0.003(2) 0.000(2) -0.001(2)
C15 0.014(3) 0.017(3) 0.019(3) -0.001(2) 0.004(2) 0.001(2)
C16 0.015(3) 0.018(3) 0.026(3) 0.002(2) 0.003(2) 0.002(2)
C17 0.019(3) 0.022(3) 0.027(3) 0.002(2) -0.001(3) 0.004(2)
C18 0.022(3) 0.023(3) 0.024(3) -0.007(2) -0.001(3) -0.002(2)
C19 0.029(4) 0.015(3) 0.030(3) 0.000(2) 0.002(3) 0.000(2)
C20 0.019(3) 0.019(3) 0.026(3) 0.003(2) 0.003(2) 0.001(2)
C21 0.033(4) 0.046(4) 0.025(3) 0.007(3) 0.003(3) 0.002(3)
C22 0.052(5) 0.020(3) 0.046(4) -0.009(3) -0.016(4) 0.007(3)
C23 0.014(3) 0.023(3) 0.027(3) 0.012(2) 0.002(2) 0.004(2)
C24 0.023(3) 0.021(3) 0.033(3) 0.006(2) 0.013(3) 0.004(2)
C25 0.032(4) 0.025(3) 0.031(3) -0.001(3) 0.006(3) 0.000(3)
C26 0.038(4) 0.026(3) 0.048(4) 0.013(3) 0.018(4) 0.009(3)
C27 0.016(3) 0.038(3) 0.030(3) 0.011(3) 0.002(3) 0.003(3)
C28 0.016(3) 0.028(3) 0.021(3) 0.003(2) 0.000(2) 0.001(2)
C29 0.023(3) 0.022(3) 0.019(3) 0.001(2) 0.004(2) -0.003(2)
C30 0.018(3) 0.034(3) 0.023(3) -0.001(2) -0.002(3) 0.001(3)
C31 0.021(3) 0.037(4) 0.027(3) -0.002(3) 0.000(3) 0.006(3)
C32 0.024(4) 0.028(3) 0.032(3) -0.002(3) 0.006(3) 0.003(3)
C33 0.026(4) 0.026(3) 0.023(3) 0.001(2) 0.001(3) -0.001(3)
C34 0.020(3) 0.026(3) 0.022(3) 0.000(2) 0.001(2) -0.001(2)
C35 0.019(3) 0.027(3) 0.022(3) -0.004(2) -0.002(2) 0.000(2)
C36 0.025(3) 0.026(3) 0.022(3) 0.001(2) -0.003(3) 0.004(3)
C37 0.025(4) 0.033(3) 0.023(3) 0.000(2) 0.003(3) 0.003(3)
C38 0.025(4) 0.035(4) 0.030(3) -0.001(3) 0.006(3) -0.002(3)
C39 0.023(3) 0.027(3) 0.026(3) 0.006(2) -0.002(3) 0.001(3)
C40 0.029(4) 0.031(3) 0.025(3) -0.004(3) -0.001(3) -0.004(3)
C41 0.026(4) 0.035(3) 0.025(3) -0.003(3) 0.005(3) -0.003(3)
C42 0.026(3) 0.025(3) 0.023(3) -0.004(2) 0.000(3) 0.001(3)
C43 0.029(4) 0.038(4) 0.027(3) 0.003(3) -0.003(3) -0.008(3)
C44 0.034(4) 0.042(4) 0.028(3) 0.003(3) -0.010(3) -0.001(3)
C45 0.048(5) 0.028(3) 0.019(3) 0.001(2) 0.002(3) -0.002(3)
C46 0.030(4) 0.031(4) 0.033(3) -0.001(3) 0.006(3) -0.003(3)
C47 0.026(4) 0.031(3) 0.027(3) 0.001(2) 0.001(3) 0.001(3)
C48 0.046(5) 0.042(4) 0.041(4) -0.002(3) -0.003(4) -0.016(4)
C49 0.068(6) 0.029(4) 0.032(4) 0.007(3) 0.009(4) -0.008(4)
C50 0.021(3) 0.030(3) 0.024(3) 0.000(2) 0.000(3) 0.006(3)
C51 0.017(3) 0.040(3) 0.022(3) -0.003(3) 0.002(2) 0.004(3)
C52 0.029(4) 0.044(4) 0.039(4) 0.002(3) 0.010(3) -0.005(3)
C53 0.031(4) 0.060(5) 0.036(4) -0.007(4) 0.008(3) 0.013(4)
C54 0.036(4) 0.024(3) 0.038(4) 0.004(3) 0.000(3) 0.009(3)
N1 0.013(2) 0.019(2) 0.016(2) 0.0028(17) 0.0015(19) -0.0002(19)
N2 0.019(3) 0.023(2) 0.017(2) 0.0005(18) 0.001(2) -0.001(2)
O1 0.011(2) 0.0165(18) 0.026(2) 0.0058(15) 0.0051(16) -0.0011(15)
O1Q 0.042(3) 0.046(3) 0.037(3) 0.021(2) -0.005(3) 0.005(3)
O2 0.027(3) 0.053(3) 0.023(2) 0.006(2) -0.002(2) -0.005(2)
O3 0.030(3) 0.031(2) 0.025(2) 0.0030(18) 0.006(2) 0.003(2)
O4 0.041(3) 0.023(2) 0.041(3) -0.009(2) -0.017(2) 0.002(2)
O5 0.020(2) 0.028(2) 0.022(2) -0.0051(17) -0.0010(17) 0.0033(17)
O7 0.032(3) 0.036(3) 0.032(2) 0.001(2) 0.001(2) -0.013(2)
O8 0.060(4) 0.035(3) 0.028(2) 0.007(2) -0.004(3) -0.008(3)
Cl1 0.0176(7) 0.0320(7) 0.0211(6) -0.0054(5) 0.0011(5) -0.0044(5)
Cl2 0.0245(7) 0.0203(6) 0.0172(6) 0.0007(5) -0.0006(5) -0.0048(5)
Cl3 0.0158(7) 0.0220(6) 0.0183(6) 0.0024(5) 0.0019(5) -0.0036(5)
Cl4 0.0325(9) 0.0333(8) 0.0223(7) 0.0089(6) 0.0018(6) -0.0082(7)
Pd1 0.01078(19) 0.01879(18) 0.01575(17) 0.00103(14) 0.00190(14) -0.00085(15)
Pd2 0.0166(2) 0.02062(19) 0.01524(18) 0.00160(15) 0.00118(15) -0.00108(16)
C55 0.037(5) 0.039(4) 0.047(4) 0.002(3) 0.004(4) -0.007(3)
Cl5 0.0314(9) 0.0311(8) 0.0525(10) -0.0046(7) 0.0065(8) 0.0036(7)
Cl6 0.0744(19) 0.0557(15) 0.111(2) -0.0387(15) 0.0030(17) 0.0074(13)
C56 0.037(5) 0.042(4) 0.047(4) -0.011(3) 0.002(4) 0.002(4)
Cl7 0.0351(11) 0.0485(10) 0.0425(10) -0.0028(8) -0.0003(8) -0.0010(8)
Cl8 0.0757(18) 0.0767(17) 0.0548(13) 0.0092(12) 0.0043(13) 0.0285(14)

loop_
_atom_type_symbol
_atom_type_description
_atom_type_scat_dispersion_real
_atom_type_scat_dispersion_imag
_atom_type_scat_source
C C 0.0181 0.0091 'International Tables Vol C Tables 4.2.6.8 and 6.1.1.4'
H H 0.0000 0.0000 'International Tables Vol C Tables 4.2.6.8 and 6.1.1.4'
N N 0.0311 0.0180 'International Tables Vol C Tables 4.2.6.8 and 6.1.1.4'
O O 0.0492 0.0322 'International Tables Vol C Tables 4.2.6.8 and 6.1.1.4'
Cl Cl 0.3639 0.7018 'International Tables Vol C Tables 4.2.6.8 and 6.1.1.4'
Pd Pd 0.1215 3.9337 'International Tables Vol C Tables 4.2.6.8 and 6.1.1.4'

loop_
_geom_angle_atom_site_label_1
_geom_angle_atom_site_label_2
_geom_angle_atom_site_label_3
_geom_angle
N1 C1 C2 130.8(6)
N1 C1 O1 119.6(5)
O1 C1 C2 109.6(5)
C3 C2 C1 132.1(6)
C3 C2 C7 120.9(5)
C7 C2 C1 106.9(5)
C2 C3 H3 121.2
C4 C3 C2 117.6(6)
C4 C3 H3 121.2
C3 C4 H4 119.2
C5 C4 C3 121.7(5)
C5 C4 H4 119.2
C4 C5 H5 119.8
C4 C5 C6 120.4(5)
C6 C5 H5 119.8
C5 C6 H6 120.9
C7 C6 C5 118.2(6)
C7 C6 H6 120.9
C2 C7 C8 109.6(5)
C6 C7 C2 121.2(5)
C6 C7 C8 129.2(6)
C7 C8 C9 115.3(5)
C7 C8 C15 112.3(5)
C9 C8 C15 113.6(5)
O1 C8 C7 101.5(5)
O1 C8 C9 107.5(5)
O1 C8 C15 105.2(4)
C10 C9 C8 122.1(6)
C10 C9 C14 118.6(6)
C14 C9 C8 119.3(5)
C9 C10 H10 119.6
C9 C10 C11 120.9(6)
C11 C10 H10 119.6
C10 C11 H11 120.2
C12 C11 C10 119.7(6)
C12 C11 H11 120.2
C11 C12 C13 119.8(6)
O3 C12 C11 124.5(6)
O3 C12 C13 115.8(6)
C12 C13 H13 120.1
C14 C13 C12 119.8(6)
C14 C13 H13 120.1
C9 C14 H14 119.3
C13 C14 C9 121.3(6)
C13 C14 H14 119.3
C16 C15 C8 122.5(5)
C20 C15 C8 119.0(5)
C20 C15 C16 118.3(6)
C15 C16 H16 119.5
C17 C16 C15 121.1(6)
C17 C16 H16 119.5
C16 C17 H17 120.1
C16 C17 C18 119.8(6)
C18 C17 H17 120.1
C17 C18 C19 119.6(6)
O4 C18 C17 115.1(6)
O4 C18 C19 125.3(6)
C18 C19 H19 120.0
C20 C19 C18 120.0(6)
C20 C19 H19 120.0
C15 C20 H20 119.4
C19 C20 C15 121.2(6)
C19 C20 H20 119.4
H21A C21 H21B 109.5
H21A C21 H21C 109.5
H21B C21 H21C 109.5
O3 C21 H21A 109.5
O3 C21 H21B 109.5
O3 C21 H21C 109.5
H22A C22 H22B 109.5
H22A C22 H22C 109.5
H22B C22 H22C 109.5
O4 C22 H22A 109.5
O4 C22 H22B 109.5
O4 C22 H22C 109.5
C24 C23 H23 107.7
C27 C23 H23 107.7
C27 C23 C24 114.3(6)
N1 C23 H23 107.7
N1 C23 C24 112.2(5)
N1 C23 C27 107.1(5)
C23 C24 H24 109.0
C23 C24 C25 110.4(6)
C23 C24 C26 110.2(6)
C25 C24 H24 109.0
C26 C24 H24 109.0
C26 C24 C25 109.1(6)
C24 C25 H25A 109.5
C24 C25 H25B 109.5
C24 C25 H25C 109.5
H25A C25 H25B 109.5
H25A C25 H25C 109.5
H25B C25 H25C 109.5
C24 C26 H26A 109.5
C24 C26 H26B 109.5
C24 C26 H26C 109.5
H26A C26 H26B 109.5
H26A C26 H26C 109.5
H26B C26 H26C 109.5
C23 C27 H27A 109.5
C23 C27 H27B 109.5
H27A C27 H27B 108.0
O2 C27 C23 110.9(6)
O2 C27 H27A 109.5
O2 C27 H27B 109.5
N2 C28 C29 130.0(6)
N2 C28 O5 120.8(6)
O5 C28 C29 109.1(5)
C30 C29 C28 132.1(6)
C34 C29 C28 107.1(6)
C34 C29 C30 120.7(6)
C29 C30 H30 121.0
C31 C30 C29 117.9(6)
C31 C30 H30 121.0
C30 C31 H31 119.4
C30 C31 C32 121.2(6)
C32 C31 H31 119.4
C31 C32 H32 119.4
C33 C32 C31 121.2(7)
C33 C32 H32 119.4
C32 C33 H33 121.4
C32 C33 C34 117.1(6)
C34 C33 H33 121.4
C29 C34 C33 121.8(6)
C29 C34 C35 110.3(6)
C33 C34 C35 127.9(6)
C34 C35 C36 111.1(5)
C34 C35 C42 114.2(6)
C36 C35 C42 114.4(5)
O5 C35 C34 101.5(5)
O5 C35 C36 108.3(5)
O5 C35 C42 106.2(5)
C37 C36 C35 121.7(6)
C41 C36 C35 120.8(6)
C41 C36 C37 117.5(7)
C36 C37 H37 119.6
C38 C37 C36 120.9(6)
C38 C37 H37 119.6
C37 C38 H38 119.7
C37 C38 C39 120.5(7)
C39 C38 H38 119.7
C40 C39 C38 119.6(7)
O7 C39 C38 116.1(6)
O7 C39 C40 124.2(6)
C39 C40 H40 120.3
C39 C40 C41 119.3(6)
C41 C40 H40 120.3
C36 C41 C40 122.1(7)
C36 C41 H41 118.9
C40 C41 H41 118.9
C43 C42 C35 121.0(6)
C47 C42 C35 120.4(6)
C47 C42 C43 118.4(6)
C42 C43 H43 119.3
C44 C43 C42 121.4(7)
C44 C43 H43 119.3
C43 C44 H44 120.3
C43 C44 C45 119.5(7)
C45 C44 H44 120.3
C46 C45 C44 120.3(6)
O8 C45 C44 115.0(7)
O8 C45 C46 124.7(7)
C45 C46 H46 120.4
C45 C46 C47 119.2(7)
C47 C46 H46 120.4
C42 C47 C46 121.1(7)
C42 C47 H47 119.5
C46 C47 H47 119.5
H48A C48 H48B 109.5
H48A C48 H48C 109.5
H48B C48 H48C 109.5
O7 C48 H48A 109.5
O7 C48 H48B 109.5
O7 C48 H48C 109.5
H49A C49 H49B 109.5
H49A C49 H49C 109.5
H49B C49 H49C 109.5
O8 C49 H49A 109.5
O8 C49 H49B 109.5
O8 C49 H49C 109.5
C51 C50 H50 107.9
C51 C50 C54 114.0(6)
C54 C50 H50 107.9
N2 C50 H50 107.9
N2 C50 C51 110.8(5)
N2 C50 C54 108.2(6)
C50 C51 H51 107.9
C50 C51 C53 111.4(6)
C52 C51 C50 111.6(6)
C52 C51 H51 107.9
C52 C51 C53 109.9(7)
C53 C51 H51 107.9
C51 C52 H52A 109.5
C51 C52 H52B 109.5
C51 C52 H52C 109.5
H52A C52 H52B 109.5
H52A C52 H52C 109.5
H52B C52 H52C 109.5
C51 C53 H53A 109.5
C51 C53 H53B 109.5
C51 C53 H53C 109.5
H53A C53 H53B 109.5
H53A C53 H53C 109.5
H53B C53 H53C 109.5
C50 C54 H54A 109.1
C50 C54 H54B 109.1
H54A C54 H54B 107.8
O1Q C54 C50 112.5(6)
O1Q C54 H54A 109.1
O1Q C54 H54B 109.1
C1 N1 C23 118.7(5)
C1 N1 Pd1 122.3(4)
C23 N1 Pd1 118.9(4)
C28 N2 C50 119.9(5)
C28 N2 Pd2 122.5(4)
C50 N2 Pd2 117.6(4)
C1 O1 C8 111.8(4)
C54 O1Q H1Q 109.5
C27 O2 H2 109.5
C12 O3 C21 116.3(5)
C18 O4 C22 116.5(5)
C28 O5 C35 111.7(5)
C39 O7 C48 117.0(6)
C45 O8 C49 117.8(6)
Pd2 Cl2 Pd1 90.41(5)
Pd2 Cl3 Pd1 90.09(5)
N1 Pd1 Cl1 93.21(14)
N1 Pd1 Cl2 90.47(14)
N1 Pd1 Cl3 175.81(14)
Cl1 Pd1 Cl2 173.41(6)
Cl1 Pd1 Cl3 90.92(5)
Cl2 Pd1 Cl3 85.48(5)
N2 Pd2 Cl2 92.27(15)
N2 Pd2 Cl3 175.41(16)
N2 Pd2 Cl4 91.33(15)
Cl2 Pd2 Cl3 85.64(5)
Cl4 Pd2 Cl2 171.33(6)
Cl4 Pd2 Cl3 91.31(5)
H55A C55 H55B 108.0
Cl5 C55 H55A 109.3
Cl5 C55 H55B 109.3
Cl6 C55 H55A 109.3
Cl6 C55 H55B 109.3
Cl6 C55 Cl5 111.6(5)
H56A C56 H56B 108.0
Cl7 C56 H56A 109.4
Cl7 C56 H56B 109.4
Cl8 C56 H56A 109.4
Cl8 C56 H56B 109.4
Cl8 C56 Cl7 111.1(5)

loop_
_geom_bond_atom_site_label_1
_geom_bond_atom_site_label_2
_geom_bond_distance
C1 C2 1.460(8)
C1 N1 1.282(8)
C1 O1 1.337(7)
C2 C3 1.392(8)
C2 C7 1.400(9)
C3 H3 0.9500
C3 C4 1.392(9)
C4 H4 0.9500
C4 C5 1.391(9)
C5 H5 0.9500
C5 C6 1.399(8)
C6 H6 0.9500
C6 C7 1.382(8)
C7 C8 1.511(7)
C8 C9 1.514(8)
C8 C15 1.531(8)
C8 O1 1.483(7)
C9 C10 1.381(9)
C9 C14 1.400(9)
C10 H10 0.9500
C10 C11 1.399(9)
C11 H11 0.9500
C11 C12 1.388(9)
C12 C13 1.397(9)
C12 O3 1.369(8)
C13 H13 0.9500
C13 C14 1.374(9)
C14 H14 0.9500
C15 C16 1.394(8)
C15 C20 1.392(8)
C16 H16 0.9500
C16 C17 1.387(9)
C17 H17 0.9500
C17 C18 1.389(9)
C18 C19 1.393(9)
C18 O4 1.365(8)
C19 H19 0.9500
C19 C20 1.380(9)
C20 H20 0.9500
C21 H21A 0.9800
C21 H21B 0.9800
C21 H21C 0.9800
C21 O3 1.433(8)
C22 H22A 0.9800
C22 H22B 0.9800
C22 H22C 0.9800
C22 O4 1.425(8)
C23 H23 1.0000
C23 C24 1.531(9)
C23 C27 1.525(9)
C23 N1 1.503(7)
C24 H24 1.0000
C24 C25 1.543(10)
C24 C26 1.538(9)
C25 H25A 0.9800
C25 H25B 0.9800
C25 H25C 0.9800
C26 H26A 0.9800
C26 H26B 0.9800
C26 H26C 0.9800
C27 H27A 0.9900
C27 H27B 0.9900
C27 O2 1.425(9)
C28 C29 1.473(9)
C28 N2 1.275(8)
C28 O5 1.347(7)
C29 C30 1.392(9)
C29 C34 1.386(9)
C30 H30 0.9500
C30 C31 1.389(10)
C31 H31 0.9500
C31 C32 1.393(10)
C32 H32 0.9500
C32 C33 1.388(10)
C33 H33 0.9500
C33 C34 1.400(10)
C34 C35 1.516(9)
C35 C36 1.516(9)
C35 C42 1.520(9)
C35 O5 1.485(8)
C36 C37 1.414(10)
C36 C41 1.373(9)
C37 H37 0.9500
C37 C38 1.379(10)
C38 H38 0.9500
C38 C39 1.390(10)
C39 C40 1.381(10)
C39 O7 1.370(8)
C40 H40 0.9500
C40 C41 1.404(10)
C41 H41 0.9500
C42 C43 1.401(9)
C42 C47 1.382(10)
C43 H43 0.9500
C43 C44 1.373(10)
C44 H44 0.9500
C44 C45 1.398(11)
C45 C46 1.383(11)
C45 O8 1.367(8)
C46 H46 0.9500
C46 C47 1.403(10)
C47 H47 0.9500
C48 H48A 0.9800
C48 H48B 0.9800
C48 H48C 0.9800
C48 O7 1.407(9)
C49 H49A 0.9800
C49 H49B 0.9800
C49 H49C 0.9800
C49 O8 1.427(11)
C50 H50 1.0000
C50 C51 1.526(9)
C50 C54 1.531(10)
C50 N2 1.504(8)
C51 H51 1.0000
C51 C52 1.525(11)
C51 C53 1.540(10)
C52 H52A 0.9800
C52 H52B 0.9800
C52 H52C 0.9800
C53 H53A 0.9800
C53 H53B 0.9800
C53 H53C 0.9800
C54 H54A 0.9900
C54 H54B 0.9900
C54 O1Q 1.412(10)
N1 Pd1 2.024(5)
N2 Pd2 2.022(5)
O1Q H1Q 0.8400
O2 H2 0.8400
Cl1 Pd1 2.2867(14)
Cl2 Pd1 2.3219(13)
Cl2 Pd2 2.3212(14)
Cl3 Pd1 2.3311(14)
Cl3 Pd2 2.3248(13)
Cl4 Pd2 2.2760(16)
C55 H55A 0.9900
C55 H55B 0.9900
C55 Cl5 1.770(8)
C55 Cl6 1.731(9)
C56 H56A 0.9900
C56 H56B 0.9900
C56 Cl7 1.768(9)
C56 Cl8 1.767(10)

loop_
_geom_torsion_atom_site_label_1
_geom_torsion_atom_site_label_2
_geom_torsion_atom_site_label_3
_geom_torsion_atom_site_label_4
_geom_torsion
C1 C2 C3 C4 -179.1(6)
C1 C2 C7 C6 177.2(5)
C1 C2 C7 C8 -5.8(6)
C2 C1 N1 C23 174.6(6)
C2 C1 N1 Pd1 -8.6(8)
C2 C1 O1 C8 2.5(6)
C2 C3 C4 C5 2.2(9)
C2 C7 C8 C9 122.8(6)
C2 C7 C8 C15 -104.9(6)
C2 C7 C8 O1 7.0(6)
C3 C2 C7 C6 -1.9(9)
C3 C2 C7 C8 175.0(5)
C3 C4 C5 C6 -2.2(9)
C4 C5 C6 C7 0.1(9)
C5 C6 C7 C2 1.9(9)
C5 C6 C7 C8 -174.4(6)
C6 C7 C8 C9 -60.6(8)
C6 C7 C8 C15 71.7(8)
C6 C7 C8 O1 -176.4(6)
C7 C2 C3 C4 -0.2(8)
C7 C8 C9 C10 -111.5(6)
C7 C8 C9 C14 69.9(7)
C7 C8 C15 C16 -11.6(8)
C7 C8 C15 C20 164.4(6)
C7 C8 O1 C1 -5.7(6)
C8 C9 C10 C11 -178.6(6)
C8 C9 C14 C13 -179.9(5)
C8 C15 C16 C17 176.1(6)
C8 C15 C20 C19 -174.8(6)
C9 C8 C15 C16 121.6(6)
C9 C8 C15 C20 -62.5(7)
C9 C8 O1 C1 -127.2(5)
C9 C10 C11 C12 -1.1(9)
C10 C9 C14 C13 1.5(9)
C10 C11 C12 C13 0.8(9)
C10 C11 C12 O3 -179.7(6)
C11 C12 C13 C14 0.6(9)
C11 C12 O3 C21 1.2(9)
C12 C13 C14 C9 -1.7(9)
C13 C12 O3 C21 -179.3(6)
C14 C9 C10 C11 -0.1(9)
C15 C8 C9 C10 116.8(6)
C15 C8 C9 C14 -61.7(7)
C15 C8 O1 C1 111.5(5)
C15 C16 C17 C18 -1.0(10)
C16 C15 C20 C19 1.3(10)
C16 C17 C18 C19 0.5(11)
C16 C17 C18 O4 -177.5(6)
C17 C18 C19 C20 0.8(11)
C17 C18 O4 C22 170.2(7)
C18 C19 C20 C15 -1.8(11)
C19 C18 O4 C22 -7.7(12)
C20 C15 C16 C17 0.1(10)
C24 C23 C27 O2 -174.3(5)
C24 C23 N1 C1 107.4(6)
C24 C23 N1 Pd1 -69.6(6)
C27 C23 C24 C25 174.6(5)
C27 C23 C24 C26 54.0(8)
C27 C23 N1 C1 -126.5(6)
C27 C23 N1 Pd1 56.6(6)
C28 C29 C30 C31 177.4(7)
C28 C29 C34 C33 -178.7(6)
C28 C29 C34 C35 0.6(7)
C29 C28 N2 C50 -178.9(6)
C29 C28 N2 Pd2 3.4(9)
C29 C28 O5 C35 -4.6(7)
C29 C30 C31 C32 1.3(11)
C29 C34 C35 C36 -117.9(6)
C29 C34 C35 C42 110.8(6)
C29 C34 C35 O5 -3.0(7)
C30 C29 C34 C33 0.2(10)
C30 C29 C34 C35 179.4(6)
C30 C31 C32 C33 -0.6(11)
C31 C32 C33 C34 -0.3(10)
C32 C33 C34 C29 0.5(10)
C32 C33 C34 C35 -178.6(7)
C33 C34 C35 C36 61.2(9)
C33 C34 C35 C42 -70.1(9)
C33 C34 C35 O5 176.1(6)
C34 C29 C30 C31 -1.1(10)
C34 C35 C36 C37 91.1(7)
C34 C35 C36 C41 -86.4(8)
C34 C35 C42 C43 162.4(6)
C34 C35 C42 C47 -23.4(9)
C34 C35 O5 C28 4.7(7)
C35 C36 C37 C38 -178.2(6)
C35 C36 C41 C40 178.1(6)
C35 C42 C43 C44 176.2(7)
C35 C42 C47 C46 -176.9(6)
C36 C35 C42 C43 32.7(9)
C36 C35 C42 C47 -153.1(6)
C36 C35 O5 C28 121.7(5)
C36 C37 C38 C39 -0.9(11)
C37 C36 C41 C40 0.5(10)
C37 C38 C39 C40 2.5(11)
C37 C38 C39 O7 -178.4(6)
C38 C39 C40 C41 -2.5(10)
C38 C39 O7 C48 174.7(7)
C39 C40 C41 C36 1.0(11)
C40 C39 O7 C48 -6.3(10)
C41 C36 C37 C38 -0.6(10)
C42 C35 C36 C37 -137.7(6)
C42 C35 C36 C41 44.8(9)
C42 C35 O5 C28 -115.0(6)
C42 C43 C44 C45 0.8(12)
C43 C42 C47 C46 -2.5(10)
C43 C44 C45 C46 -2.8(12)
C43 C44 C45 O8 178.0(7)
C44 C45 C46 C47 2.1(11)
C44 C45 O8 C49 179.6(7)
C45 C46 C47 C42 0.6(11)
C46 C45 O8 C49 0.4(11)
C47 C42 C43 C44 1.8(11)
C51 C50 C54 O1Q -178.4(5)
C51 C50 N2 C28 117.7(6)
C51 C50 N2 Pd2 -64.4(6)
C54 C50 C51 C52 172.0(6)
C54 C50 C51 C53 48.7(8)
C54 C50 N2 C28 -116.6(6)
C54 C50 N2 Pd2 61.3(6)
N1 C1 C2 C3 2.1(11)
N1 C1 C2 C7 -176.8(6)
N1 C1 O1 C8 -178.3(5)
N1 C23 C24 C25 -63.3(7)
N1 C23 C24 C26 176.1(5)
N1 C23 C27 O2 60.8(7)
N2 C28 C29 C30 1.4(12)
N2 C28 C29 C34 -179.9(7)
N2 C28 O5 C35 177.5(6)
N2 C50 C51 C52 -65.6(7)
N2 C50 C51 C53 171.0(6)
N2 C50 C54 O1Q 57.8(7)
O1 C1 C2 C3 -178.9(6)
O1 C1 C2 C7 2.1(6)
O1 C1 N1 C23 -4.3(8)
O1 C1 N1 Pd1 172.5(4)
O1 C8 C9 C10 0.9(7)
O1 C8 C9 C14 -177.7(5)
O1 C8 C15 C16 -121.2(6)
O1 C8 C15 C20 54.8(7)
O3 C12 C13 C14 -179.0(5)
O4 C18 C19 C20 178.7(7)
O5 C28 C29 C30 -176.2(7)
O5 C28 C29 C34 2.5(7)
O5 C28 N2 C50 -1.5(9)
O5 C28 N2 Pd2 -179.3(4)
O5 C35 C36 C37 -19.5(8)
O5 C35 C36 C41 162.9(6)
O5 C35 C42 C43 -86.6(7)
O5 C35 C42 C47 87.6(7)
O7 C39 C40 C41 178.5(6)
O8 C45 C46 C47 -178.8(7)
